data_1512372
loop_
_publ_author_name
'Bhunia, Anup'
'Porwal, Digvijay'
'Gonnade, Rajesh G.'
'Biju, Akkattu T.'

_publ_section_title
;
 Multicomponent reactions involving arynes, quinolines, and aldehydes.
;
_journal_issue 17
_journal_name_full 'Organic letters'
_journal_page_first 4620
_journal_page_last 4623
_journal_paper_doi 10.1021/ol4023134
_journal_volume 15
_journal_year 2013
_chemical_formula_moiety 'C22 H16 Cl N O'
_chemical_formula_sum 'C22 H16 Cl N O'
_chemical_formula_weight 345.81
_chemical_name_systematic
; 
 ? 
;
_space_group_IT_number 61
_symmetry_cell_setting orthorhombic
_symmetry_space_group_name_Hall '-P 2ac 2ab'
_symmetry_space_group_name_H-M 'P b c a'
_atom_sites_solution_hydrogens geom
_atom_sites_solution_primary direct
_atom_sites_solution_secondary difmap
_audit_creation_method SHELXL-97
_cell_angle_alpha 90.00
_cell_angle_beta 90.00
_cell_angle_gamma 90.00
_cell_formula_units_Z 8
_cell_length_a 7.8897(9)
_cell_length_b 20.511(3)
_cell_length_c 21.318(3)
_cell_measurement_reflns_used 3542
_cell_measurement_temperature 296(2)
_cell_measurement_theta_max 24.40
_cell_measurement_theta_min 2.76
_cell_volume 3449.8(8)
_computing_cell_refinement 'APEX2(Bruker, 2006)'
_computing_data_collection 'APEX2(Bruker, 2006)'
_computing_data_reduction 'APEX2(Bruker, 2006)'
_computing_molecular_graphics 'SHELXTL, (Bruker, 2003)'
_computing_publication_material 'SHELXTL, (Bruker, 2003)'
_computing_structure_refinement 'SHELXL-97 (Sheldrick, 2008)'
_computing_structure_solution 'SHELXS-97 (Sheldrick, 2008)'
_diffrn_ambient_temperature 296(2)
_diffrn_measured_fraction_theta_full 0.993
_diffrn_measured_fraction_theta_max 0.993
_diffrn_measurement_device 'Bruker APEX-II CCD'
_diffrn_measurement_device_type 'CCD Area Detector'
_diffrn_measurement_method '\f and \w scans'
_diffrn_radiation_monochromator graphite
_diffrn_radiation_source 'fine-focus sealed tube'
_diffrn_radiation_type MoK\a
_diffrn_radiation_wavelength 0.71073
_diffrn_reflns_av_R_equivalents 0.0484
_diffrn_reflns_av_sigmaI/netI 0.0459
_diffrn_reflns_limit_h_max 10
_diffrn_reflns_limit_h_min -10
_diffrn_reflns_limit_k_max 27
_diffrn_reflns_limit_k_min -26
_diffrn_reflns_limit_l_max 28
_diffrn_reflns_limit_l_min -22
_diffrn_reflns_number 18080
_diffrn_reflns_theta_full 28.36
_diffrn_reflns_theta_max 28.36
_diffrn_reflns_theta_min 1.91
_exptl_absorpt_coefficient_mu 0.230
_exptl_absorpt_correction_T_max 0.9818
_exptl_absorpt_correction_T_min 0.9015
_exptl_absorpt_correction_type multi-scan
_exptl_absorpt_process_details 'Bruker SADABS'
_exptl_crystal_colour colourless
_exptl_crystal_density_diffrn 1.332
_exptl_crystal_density_method 'not measured'
_exptl_crystal_description plate
_exptl_crystal_F_000 1440
_exptl_crystal_size_max 0.46
_exptl_crystal_size_mid 0.21
_exptl_crystal_size_min 0.08
_refine_diff_density_max 0.262
_refine_diff_density_min -0.341
_refine_diff_density_rms 0.104
_refine_ls_extinction_method none
_refine_ls_goodness_of_fit_ref 1.071
_refine_ls_hydrogen_treatment constr
_refine_ls_matrix_type full
_refine_ls_number_parameters 226
_refine_ls_number_reflns 4293
_refine_ls_number_restraints 0
_refine_ls_restrained_S_all 1.071
_refine_ls_R_factor_all 0.0930
_refine_ls_R_factor_gt 0.0473
_refine_ls_shift/su_max 0.001
_refine_ls_shift/su_mean 0.000
_refine_ls_structure_factor_coef Fsqd
_refine_ls_weighting_details 'calc w=1/[\s^2^(Fo^2^)+(0.0826P)^2^+0.0000P] where P=(Fo^2^+2Fc^2^)/3'
_refine_ls_weighting_scheme calc
_refine_ls_wR_factor_gt 0.1324
_refine_ls_wR_factor_ref 0.1626
_reflns_number_gt 2594
_reflns_number_total 4293
_reflns_threshold_expression >2sigma(I)
_cod_data_source_file ol4023134_si_002.cif
_cod_data_source_block 4a
_cod_original_sg_symbol_H-M Pbca
_cod_database_code 1512372

loop_
_symmetry_equiv_pos_as_xyz
'x, y, z'
'x+1/2, -y+1/2, -z'
'-x, y+1/2, -z+1/2'
'-x+1/2, -y, z+1/2'
'-x, -y, -z'
'-x-1/2, y-1/2, z'
'x, -y-1/2, z-1/2'
'x-1/2, y, -z-1/2'

loop_
_atom_site_label
_atom_site_type_symbol
_atom_site_fract_x
_atom_site_fract_y
_atom_site_fract_z
_atom_site_U_iso_or_equiv
_atom_site_adp_type
_atom_site_occupancy
_atom_site_symmetry_multiplicity
_atom_site_calc_flag
_atom_site_refinement_flags
Cl1 Cl 0.34632(8) 0.16375(3) 1.22539(3) 0.0678(2) Uani 1 1 d .
O1 O 0.11812(17) 0.20183(7) 0.93494(6) 0.0487(4) Uani 1 1 d .
N1 N -0.00373(19) 0.12401(8) 0.86745(8) 0.0433(4) Uani 1 1 d .
C1 C 0.1115(2) 0.07474(11) 0.85084(9) 0.0446(5) Uani 1 1 d .
C2 C 0.0924(3) 0.01040(12) 0.86874(11) 0.0582(6) Uani 1 1 d .
H2 H 0.0061 -0.0012 0.8963 0.070 Uiso 1 1 calc R
C3 C 0.2010(4) -0.03685(14) 0.84591(14) 0.0780(8) Uani 1 1 d .
H3 H 0.1868 -0.0801 0.8580 0.094 Uiso 1 1 calc R
C4 C 0.3302(4) -0.02039(18) 0.80529(16) 0.0876(10) Uani 1 1 d .
H4 H 0.4006 -0.0525 0.7889 0.105 Uiso 1 1 calc R
C5 C 0.3538(3) 0.04321(18) 0.78939(12) 0.0742(8) Uani 1 1 d .
H5 H 0.4428 0.0543 0.7629 0.089 Uiso 1 1 calc R
C6 C 0.2478(2) 0.09199(13) 0.81186(10) 0.0539(6) Uani 1 1 d .
C7 C 0.2739(3) 0.15988(14) 0.79784(11) 0.0627(7) Uani 1 1 d .
H7 H 0.3547 0.1714 0.7680 0.075 Uiso 1 1 calc R
C8 C 0.1876(3) 0.20583(13) 0.82575(11) 0.0591(6) Uani 1 1 d .
H8 H 0.2101 0.2492 0.8159 0.071 Uiso 1 1 calc R
C9 C 0.0539(3) 0.19054(10) 0.87293(9) 0.0475(5) Uani 1 1 d .
H9 H -0.0427 0.2196 0.8659 0.057 Uiso 1 1 calc R
C10 C -0.1401(2) 0.11169(9) 0.90981(10) 0.0417(5) Uani 1 1 d .
C11 C -0.1486(2) 0.14810(10) 0.96426(10) 0.0414(5) Uani 1 1 d .
C12 C -0.2866(3) 0.13904(12) 1.00416(11) 0.0551(6) Uani 1 1 d .
H12 H -0.2945 0.1631 1.0410 0.066 Uiso 1 1 calc R
C13 C -0.4107(3) 0.09485(13) 0.98927(12) 0.0640(7) Uani 1 1 d .
H13 H -0.5005 0.0882 1.0168 0.077 Uiso 1 1 calc R
C14 C -0.4038(3) 0.06030(12) 0.93414(12) 0.0630(6) Uani 1 1 d .
H14 H -0.4902 0.0313 0.9240 0.076 Uiso 1 1 calc R
C15 C -0.2697(3) 0.06864(11) 0.89410(11) 0.0546(6) Uani 1 1 d .
H15 H -0.2652 0.0456 0.8566 0.066 Uiso 1 1 calc R
C16 C -0.0168(2) 0.19944(10) 0.98037(9) 0.0439(5) Uani 1 1 d .
H16 H -0.0729 0.2420 0.9808 0.053 Uiso 1 1 calc R
C17 C 0.0654(2) 0.18914(9) 1.04328(9) 0.0412(4) Uani 1 1 d .
C18 C 0.1630(3) 0.13400(10) 1.05451(11) 0.0520(5) Uani 1 1 d .
H18 H 0.1719 0.1022 1.0235 0.062 Uiso 1 1 calc R
C19 C 0.2458(3) 0.12551(10) 1.10990(11) 0.0523(5) Uani 1 1 d .
H19 H 0.3118 0.0886 1.1164 0.063 Uiso 1 1 calc R
C20 C 0.2311(2) 0.17218(10) 1.15637(9) 0.0439(5) Uani 1 1 d .
C21 C 0.1308(3) 0.22589(10) 1.14730(10) 0.0501(5) Uani 1 1 d .
H21 H 0.1180 0.2565 1.1791 0.060 Uiso 1 1 calc R
C22 C 0.0490(3) 0.23416(10) 1.09072(10) 0.0469(5) Uani 1 1 d .
H22 H -0.0185 0.2708 1.0845 0.056 Uiso 1 1 calc R

loop_
_atom_site_aniso_label
_atom_site_aniso_U_11
_atom_site_aniso_U_22
_atom_site_aniso_U_33
_atom_site_aniso_U_23
_atom_site_aniso_U_13
_atom_site_aniso_U_12
Cl1 0.0778(4) 0.0764(5) 0.0492(4) -0.0040(3) -0.0080(3) 0.0202(3)
O1 0.0468(8) 0.0572(9) 0.0421(8) 0.0009(6) 0.0019(6) -0.0147(6)
N1 0.0373(8) 0.0495(10) 0.0431(9) 0.0006(7) 0.0058(7) -0.0077(7)
C1 0.0382(10) 0.0595(13) 0.0360(10) -0.0067(9) -0.0015(8) -0.0045(9)
C2 0.0613(14) 0.0587(15) 0.0547(14) -0.0058(11) 0.0034(11) -0.0016(11)
C3 0.0862(19) 0.0679(17) 0.080(2) -0.0182(14) -0.0065(16) 0.0167(15)
C4 0.0683(18) 0.110(3) 0.085(2) -0.0368(19) 0.0004(16) 0.0246(17)
C5 0.0489(13) 0.120(2) 0.0539(15) -0.0223(16) 0.0075(11) 0.0016(15)
C6 0.0391(11) 0.0864(18) 0.0361(11) -0.0047(10) 0.0011(9) -0.0058(11)
C7 0.0476(12) 0.101(2) 0.0392(12) 0.0093(12) 0.0035(10) -0.0235(13)
C8 0.0606(14) 0.0727(16) 0.0439(13) 0.0156(11) 0.0002(11) -0.0249(12)
C9 0.0484(11) 0.0489(12) 0.0452(12) 0.0092(9) -0.0009(9) -0.0076(9)
C10 0.0333(9) 0.0474(12) 0.0444(11) 0.0034(9) 0.0037(8) -0.0036(8)
C11 0.0330(9) 0.0449(11) 0.0464(12) 0.0038(9) 0.0018(8) 0.0010(8)
C12 0.0447(11) 0.0687(15) 0.0517(13) -0.0028(11) 0.0121(10) 0.0025(11)
C13 0.0394(11) 0.0859(18) 0.0667(17) 0.0068(13) 0.0155(11) -0.0080(12)
C14 0.0439(12) 0.0767(17) 0.0684(16) 0.0021(13) 0.0050(11) -0.0192(11)
C15 0.0456(12) 0.0648(14) 0.0535(14) -0.0046(11) 0.0045(10) -0.0147(10)
C16 0.0438(11) 0.0413(12) 0.0465(12) -0.0029(9) 0.0037(9) 0.0009(8)
C17 0.0373(10) 0.0407(11) 0.0457(12) -0.0026(9) 0.0050(8) -0.0014(8)
C18 0.0581(13) 0.0446(12) 0.0533(13) -0.0136(10) -0.0023(10) 0.0089(10)
C19 0.0537(12) 0.0426(12) 0.0607(14) -0.0055(10) -0.0012(10) 0.0123(9)
C20 0.0436(10) 0.0478(12) 0.0403(11) 0.0009(9) 0.0053(8) 0.0021(9)
C21 0.0574(12) 0.0486(13) 0.0443(12) -0.0098(9) 0.0080(10) 0.0084(10)
C22 0.0489(11) 0.0430(12) 0.0488(12) -0.0010(9) 0.0065(9) 0.0087(9)

loop_
_atom_type_symbol
_atom_type_description
_atom_type_scat_dispersion_real
_atom_type_scat_dispersion_imag
_atom_type_scat_source
C C 0.0033 0.0016 'International Tables Vol C Tables 4.2.6.8 and 6.1.1.4'
H H 0.0000 0.0000 'International Tables Vol C Tables 4.2.6.8 and 6.1.1.4'
N N 0.0061 0.0033 'International Tables Vol C Tables 4.2.6.8 and 6.1.1.4'
O O 0.0106 0.0060 'International Tables Vol C Tables 4.2.6.8 and 6.1.1.4'
Cl Cl 0.1484 0.1585 'International Tables Vol C Tables 4.2.6.8 and 6.1.1.4'

loop_
_geom_angle_atom_site_label_1
_geom_angle_atom_site_label_2
_geom_angle_atom_site_label_3
_geom_angle
C9 O1 C16 110.69(14)
C1 N1 C10 121.33(16)
C1 N1 C9 119.79(15)
C10 N1 C9 110.72(15)
C2 C1 C6 119.2(2)
C2 C1 N1 123.16(19)
C6 C1 N1 117.61(19)
C3 C2 C1 120.3(2)
C3 C2 H2 119.8
C1 C2 H2 119.8
C4 C3 C2 120.5(3)
C4 C3 H3 119.8
C2 C3 H3 119.8
C5 C4 C3 119.5(3)
C5 C4 H4 120.3
C3 C4 H4 120.3
C4 C5 C6 121.5(3)
C4 C5 H5 119.3
C6 C5 H5 119.3
C5 C6 C1 118.9(2)
C5 C6 C7 122.6(2)
C1 C6 C7 118.4(2)
C8 C7 C6 121.9(2)
C8 C7 H7 119.0
C6 C7 H7 119.0
C7 C8 C9 121.6(2)
C7 C8 H8 119.2
C9 C8 H8 119.2
O1 C9 N1 109.78(15)
O1 C9 C8 109.75(16)
N1 C9 C8 111.54(18)
O1 C9 H9 108.6
N1 C9 H9 108.6
C8 C9 H9 108.6
C11 C10 C15 120.65(17)
C11 C10 N1 118.16(16)
C15 C10 N1 120.92(18)
C10 C11 C12 118.55(18)
C10 C11 C16 122.11(16)
C12 C11 C16 119.28(19)
C13 C12 C11 120.3(2)
C13 C12 H12 119.8
C11 C12 H12 119.8
C12 C13 C14 120.7(2)
C12 C13 H13 119.6
C14 C13 H13 119.6
C15 C14 C13 119.9(2)
C15 C14 H14 120.0
C13 C14 H14 120.0
C14 C15 C10 119.8(2)
C14 C15 H15 120.1
C10 C15 H15 120.1
O1 C16 C17 106.61(15)
O1 C16 C11 112.18(15)
C17 C16 C11 113.52(16)
O1 C16 H16 108.1
C17 C16 H16 108.1
C11 C16 H16 108.1
C22 C17 C18 118.19(19)
C22 C17 C16 121.36(17)
C18 C17 C16 120.44(18)
C19 C18 C17 121.33(19)
C19 C18 H18 119.3
C17 C18 H18 119.3
C18 C19 C20 119.52(19)
C18 C19 H19 120.2
C20 C19 H19 120.2
C21 C20 C19 120.3(2)
C21 C20 Cl1 120.11(16)
C19 C20 Cl1 119.58(16)
C20 C21 C22 119.53(18)
C20 C21 H21 120.2
C22 C21 H21 120.2
C17 C22 C21 121.09(18)
C17 C22 H22 119.5
C21 C22 H22 119.5

loop_
_geom_bond_atom_site_label_1
_geom_bond_atom_site_label_2
_geom_bond_distance
Cl1 C20 1.738(2)
O1 C9 1.434(2)
O1 C16 1.440(2)
N1 C1 1.405(2)
N1 C10 1.427(2)
N1 C9 1.443(3)
C1 C2 1.382(3)
C1 C6 1.405(3)
C2 C3 1.382(3)
C2 H2 0.9300
C3 C4 1.379(4)
C3 H3 0.9300
C4 C5 1.361(4)
C4 H4 0.9300
C5 C6 1.389(4)
C5 H5 0.9300
C6 C7 1.439(4)
C7 C8 1.306(4)
C7 H7 0.9300
C8 C9 1.491(3)
C8 H8 0.9300
C9 H9 0.9800
C10 C11 1.382(3)
C10 C15 1.392(3)
C11 C12 1.394(3)
C11 C16 1.519(3)
C12 C13 1.372(3)
C12 H12 0.9300
C13 C14 1.373(3)
C13 H13 0.9300
C14 C15 1.370(3)
C14 H14 0.9300
C15 H15 0.9300
C16 C17 1.505(3)
C16 H16 0.9800
C17 C22 1.375(3)
C17 C18 1.389(3)
C18 C19 1.361(3)
C18 H18 0.9300
C19 C20 1.383(3)
C19 H19 0.9300
C20 C21 1.370(3)
C21 C22 1.378(3)
C21 H21 0.9300
C22 H22 0.9300

loop_
_geom_torsion_atom_site_label_1
_geom_torsion_atom_site_label_2
_geom_torsion_atom_site_label_3
_geom_torsion_atom_site_label_4
_geom_torsion
C10 N1 C1 C2 6.6(3)
C9 N1 C1 C2 152.29(19)
C10 N1 C1 C6 -176.28(17)
C9 N1 C1 C6 -30.6(3)
C6 C1 C2 C3 -3.3(3)
N1 C1 C2 C3 173.7(2)
C1 C2 C3 C4 0.3(4)
C2 C3 C4 C5 2.2(4)
C3 C4 C5 C6 -1.7(4)
C4 C5 C6 C1 -1.3(4)
C4 C5 C6 C7 177.4(2)
C2 C1 C6 C5 3.8(3)
N1 C1 C6 C5 -173.45(19)
C2 C1 C6 C7 -174.98(19)
N1 C1 C6 C7 7.8(3)
C5 C6 C7 C8 -170.8(2)
C1 C6 C7 C8 8.0(3)
C6 C7 C8 C9 -1.3(3)
C16 O1 C9 N1 -68.0(2)
C16 O1 C9 C8 169.09(18)
C1 N1 C9 O1 -86.6(2)
C10 N1 C9 O1 62.4(2)
C1 N1 C9 C8 35.3(2)
C10 N1 C9 C8 -175.73(17)
C7 C8 C9 O1 102.6(2)
C7 C8 C9 N1 -19.3(3)
C1 N1 C10 C11 120.9(2)
C9 N1 C10 C11 -27.6(2)
C1 N1 C10 C15 -65.0(3)
C9 N1 C10 C15 146.50(19)
C15 C10 C11 C12 2.3(3)
N1 C10 C11 C12 176.38(17)
C15 C10 C11 C16 -175.02(19)
N1 C10 C11 C16 -0.9(3)
C10 C11 C12 C13 0.0(3)
C16 C11 C12 C13 177.3(2)
C11 C12 C13 C14 -1.9(4)
C12 C13 C14 C15 1.6(4)
C13 C14 C15 C10 0.6(4)
C11 C10 C15 C14 -2.6(3)
N1 C10 C15 C14 -176.5(2)
C9 O1 C16 C17 161.47(15)
C9 O1 C16 C11 36.6(2)
C10 C11 C16 O1 -3.6(3)
C12 C11 C16 O1 179.16(17)
C10 C11 C16 C17 -124.5(2)
C12 C11 C16 C17 58.2(2)
O1 C16 C17 C22 118.68(19)
C11 C16 C17 C22 -117.3(2)
O1 C16 C17 C18 -60.2(2)
C11 C16 C17 C18 63.8(2)
C22 C17 C18 C19 -2.5(3)
C16 C17 C18 C19 176.40(19)
C17 C18 C19 C20 0.9(3)
C18 C19 C20 C21 1.5(3)
C18 C19 C20 Cl1 -176.33(17)
C19 C20 C21 C22 -2.1(3)
Cl1 C20 C21 C22 175.68(16)
C18 C17 C22 C21 1.8(3)
C16 C17 C22 C21 -177.05(18)
C20 C21 C22 C17 0.4(3)
